data_4074274
loop_
_publ_author_name
'Vicente, Jos\'e'
'Arcas, Aurelia'
'Fern\'andez-Hern\'andez, Jes\'us M.'
'Bautista, Delia'

_publ_section_title
;
 The First Family of Platinum(IV) Acetonyl Complexes. Mono-, Bis-, and
 Tris(acetonyl) Derivatives&#x2020;
;
_journal_issue 18
_journal_name_full Organometallics
_journal_page_first 4404
_journal_paper_doi 10.1021/om0605027
_journal_volume 25
_journal_year 2006
_chemical_formula_sum 'C25 H32 F3 N3 O6 Pt S'
_chemical_formula_weight 754.69
_chemical_name_systematic
; 
 ? 
;
_space_group_IT_number 2
_symmetry_cell_setting triclinic
_symmetry_space_group_name_Hall '-P 1'
_symmetry_space_group_name_H-M 'P -1'
_atom_sites_solution_hydrogens geom
_atom_sites_solution_primary Patterson
_atom_sites_solution_secondary difmap
_audit_creation_method SHELXL-97
_cell_angle_alpha 89.267(2)
_cell_angle_beta 72.360(2)
_cell_angle_gamma 78.155(2)
_cell_formula_units_Z 2
_cell_length_a 10.7533(6)
_cell_length_b 11.5279(6)
_cell_length_c 12.4871(7)
_cell_measurement_reflns_used 5421
_cell_measurement_temperature 100(2)
_cell_measurement_theta_max 28.03
_cell_measurement_theta_min 2.21
_cell_volume 1441.71(14)
_computing_cell_refinement 'Bruker SAINT'
_computing_data_collection 'Bruker SMART'
_computing_data_reduction 'Bruker SAINT'
_computing_molecular_graphics 'Bruker SHELXTL'
_computing_publication_material 'Bruker SHELXTL'
_computing_structure_refinement 'SHELXL-97 (Sheldrick, 1997)'
_computing_structure_solution 'SHELXS-97 (Sheldrick, 1990)'
_diffrn_ambient_temperature 100(2)
_diffrn_detector_area_resol_mean 8.26
_diffrn_measured_fraction_theta_full 0.994
_diffrn_measured_fraction_theta_max 0.993
_diffrn_measurement_device_type 'Bruker APEX'
_diffrn_measurement_method \w-scan
_diffrn_radiation_monochromator graphite
_diffrn_radiation_source 'fine-focus sealed tube'
_diffrn_radiation_type MoK\a
_diffrn_radiation_wavelength 0.71073
_diffrn_reflns_av_R_equivalents 0.0350
_diffrn_reflns_av_sigmaI/netI 0.0420
_diffrn_reflns_limit_h_max 13
_diffrn_reflns_limit_h_min -13
_diffrn_reflns_limit_k_max 14
_diffrn_reflns_limit_k_min -14
_diffrn_reflns_limit_l_max 15
_diffrn_reflns_limit_l_min -15
_diffrn_reflns_number 16047
_diffrn_reflns_theta_full 26.00
_diffrn_reflns_theta_max 26.37
_diffrn_reflns_theta_min 1.71
_exptl_absorpt_coefficient_mu 5.001
_exptl_absorpt_correction_T_max 0.6904
_exptl_absorpt_correction_T_min 0.2975
_exptl_absorpt_correction_type multi-scan
_exptl_absorpt_process_details SADABS
_exptl_crystal_colour colourless
_exptl_crystal_density_diffrn 1.738
_exptl_crystal_density_method 'not measured'
_exptl_crystal_description lath
_exptl_crystal_F_000 744
_exptl_crystal_size_max 0.32
_exptl_crystal_size_mid 0.25
_exptl_crystal_size_min 0.08
_refine_diff_density_max 2.478
_refine_diff_density_min -1.002
_refine_diff_density_rms 0.127
_refine_ls_extinction_method none
_refine_ls_goodness_of_fit_ref 1.134
_refine_ls_hydrogen_treatment 'rigid methyls, others riding'
_refine_ls_matrix_type full
_refine_ls_number_parameters 358
_refine_ls_number_reflns 5876
_refine_ls_number_restraints 263
_refine_ls_restrained_S_all 1.109
_refine_ls_R_factor_all 0.0316
_refine_ls_R_factor_gt 0.0303
_refine_ls_shift/su_max 0.001
_refine_ls_shift/su_mean 0.000
_refine_ls_structure_factor_coef Fsqd
_refine_ls_weighting_details 'calc w=1/[\s^2^(Fo^2^)+(0.0276P)^2^+1.8158P] where P=(Fo^2^+2Fc^2^)/3'
_refine_ls_weighting_scheme calc
_refine_ls_wR_factor_gt 0.0706
_refine_ls_wR_factor_ref 0.0713
_reflns_number_gt 5684
_reflns_number_total 5876
_reflns_threshold_expression >2sigma(I)
_cod_data_source_file om0605027si20060606_015635.cif
_cod_data_source_block jm576crs
_cod_database_code 4074274

loop_
_symmetry_equiv_pos_as_xyz
'x, y, z'
'-x, -y, -z'

loop_
_atom_site_label
_atom_site_type_symbol
_atom_site_fract_x
_atom_site_fract_y
_atom_site_fract_z
_atom_site_U_iso_or_equiv
_atom_site_adp_type
_atom_site_occupancy
_atom_site_symmetry_multiplicity
_atom_site_calc_flag
_atom_site_refinement_flags
Pt1 Pt 0.691007(14) 0.745071(13) 0.697602(12) 0.01688(6) Uani 1 1 d .
N1 N 0.5641(3) 0.7735(3) 0.8669(3) 0.0185(7) Uani 1 1 d DU
N2 N 0.7550(3) 0.5845(3) 0.7730(3) 0.0202(7) Uani 1 1 d DU
N3 N 0.9247(3) 0.8069(3) 0.7727(3) 0.0199(7) Uani 1 1 d U
O1 O 1.0432(3) 0.6460(3) 0.5242(2) 0.0285(7) Uani 1 1 d U
O2 O 0.4569(3) 0.5553(3) 0.7938(2) 0.0278(7) Uani 1 1 d U
O3 O 0.7284(3) 1.0246(3) 0.7071(3) 0.0331(8) Uani 1 1 d U
C1 C 0.8145(4) 0.6958(4) 0.5331(3) 0.0220(9) Uani 1 1 d U
H1A H 0.8233 0.6098 0.5188 0.026 Uiso 1 1 calc R
H1B H 0.7718 0.7387 0.4800 0.026 Uiso 1 1 calc R
C2 C 0.9513(4) 0.7213(4) 0.5106(3) 0.0231(9) Uani 1 1 d U
C3 C 0.9745(5) 0.8397(4) 0.4683(4) 0.0292(10) Uani 1 1 d U
H3A H 0.9296 0.9012 0.5289 0.035 Uiso 1 1 calc R
H3B H 0.9387 0.8575 0.4051 0.035 Uiso 1 1 calc R
H3C H 1.0706 0.8379 0.4431 0.035 Uiso 1 1 calc R
C4 C 0.5419(4) 0.6828(4) 0.6533(4) 0.0242(9) Uani 1 1 d U
H4A H 0.4559 0.7403 0.6830 0.029 Uiso 1 1 calc R
H4B H 0.5648 0.6769 0.5703 0.029 Uiso 1 1 calc R
C5 C 0.5273(4) 0.5655(4) 0.6982(4) 0.0238(9) Uani 1 1 d U
C6 C 0.6047(5) 0.4561(4) 0.6232(4) 0.0317(10) Uani 1 1 d U
H6A H 0.6255 0.3903 0.6697 0.038 Uiso 1 1 calc R
H6B H 0.6879 0.4726 0.5725 0.038 Uiso 1 1 calc R
H6C H 0.5509 0.4346 0.5788 0.038 Uiso 1 1 calc R
C7 C 0.6122(4) 0.9014(4) 0.6364(4) 0.0219(9) Uani 1 1 d U
H7A H 0.6222 0.8849 0.5563 0.026 Uiso 1 1 calc R
H7B H 0.5153 0.9216 0.6767 0.026 Uiso 1 1 calc R
C8 C 0.6669(4) 1.0107(4) 0.6431(3) 0.0226(9) Uani 1 1 d U
C9 C 0.6352(5) 1.1039(4) 0.5650(4) 0.0292(10) Uani 1 1 d U
H9A H 0.6749 1.1714 0.5728 0.035 Uiso 1 1 calc R
H9B H 0.5382 1.1307 0.5838 0.035 Uiso 1 1 calc R
H9C H 0.6719 1.0707 0.4872 0.035 Uiso 1 1 calc R
C10 C 0.8355(4) 0.8007(4) 0.7429(3) 0.0192(8) Uani 1 1 d U
C11 C 1.0480(4) 0.8061(4) 0.8011(3) 0.0227(9) Uani 1 1 d U
C12 C 1.0994(5) 0.6786(5) 0.8263(5) 0.0391(12) Uani 1 1 d U
H12A H 1.0363 0.6568 0.8943 0.047 Uiso 1 1 calc R
H12B H 1.1866 0.6718 0.8380 0.047 Uiso 1 1 calc R
H12C H 1.1083 0.6252 0.7627 0.047 Uiso 1 1 calc R
C13 C 1.0137(5) 0.8922(5) 0.9018(4) 0.0377(12) Uani 1 1 d U
H13A H 0.9764 0.9718 0.8829 0.045 Uiso 1 1 calc R
H13B H 1.0947 0.8937 0.9220 0.045 Uiso 1 1 calc R
H13C H 0.9479 0.8666 0.9656 0.045 Uiso 1 1 calc R
C14 C 1.1455(4) 0.8456(5) 0.6983(4) 0.0320(10) Uani 1 1 d U
H14A H 1.1657 0.7886 0.6346 0.038 Uiso 1 1 calc R
H14B H 1.2280 0.8494 0.7149 0.038 Uiso 1 1 calc R
H14C H 1.1054 0.9242 0.6792 0.038 Uiso 1 1 calc R
C21 C 0.4690(4) 0.8716(4) 0.9095(4) 0.0248(9) Uani 1 1 d DU
H21 H 0.4582 0.9359 0.8626 0.030 Uiso 1 1 calc R
C22 C 0.3872(4) 0.8811(4) 1.0191(4) 0.0293(10) Uani 1 1 d DU
H22 H 0.3206 0.9510 1.0470 0.035 Uiso 1 1 calc R
C23 C 0.4025(4) 0.7889(4) 1.0880(4) 0.0278(10) Uani 1 1 d DU
H23 H 0.3466 0.7942 1.1638 0.033 Uiso 1 1 calc R
C24 C 0.5002(4) 0.6880(4) 1.0455(3) 0.0234(9) Uani 1 1 d DU
H24 H 0.5119 0.6233 1.0918 0.028 Uiso 1 1 calc R
C25 C 0.5807(4) 0.6821(4) 0.9347(3) 0.0194(8) Uani 1 1 d DU
C26 C 0.6897(4) 0.5797(4) 0.8833(3) 0.0204(8) Uani 1 1 d DU
C27 C 0.7257(4) 0.4824(4) 0.9437(3) 0.0216(9) Uani 1 1 d DU
H27 H 0.6789 0.4791 1.0212 0.026 Uiso 1 1 calc R
C28 C 0.8301(4) 0.3911(4) 0.8892(4) 0.0261(9) Uani 1 1 d DU
H28 H 0.8565 0.3245 0.9289 0.031 Uiso 1 1 calc R
C29 C 0.8962(4) 0.3976(4) 0.7759(4) 0.0255(9) Uani 1 1 d DU
H29 H 0.9672 0.3348 0.7368 0.031 Uiso 1 1 calc R
C30 C 0.8576(4) 0.4960(4) 0.7210(3) 0.0220(9) Uani 1 1 d DU
H30 H 0.9050 0.5015 0.6440 0.026 Uiso 1 1 calc R
C99 C 0.7366(5) 0.7062(5) 0.2158(4) 0.0335(11) Uani 1 1 d U
F1 F 0.7929(3) 0.6552(3) 0.1125(3) 0.0535(9) Uani 1 1 d U
F2 F 0.7834(3) 0.6340(2) 0.2860(3) 0.0445(8) Uani 1 1 d U
F3 F 0.6056(3) 0.7111(3) 0.2435(3) 0.0528(9) Uani 1 1 d U
S1 S 0.77099(11) 0.85390(10) 0.22380(9) 0.0248(2) Uani 1 1 d U
O4 O 0.7014(3) 0.8929(3) 0.3396(3) 0.0340(8) Uani 1 1 d U
O5 O 0.9140(3) 0.8316(3) 0.1936(3) 0.0314(7) Uani 1 1 d U
O6 O 0.7151(4) 0.9156(3) 0.1433(3) 0.0468(10) Uani 1 1 d U

loop_
_atom_site_aniso_label
_atom_site_aniso_U_11
_atom_site_aniso_U_22
_atom_site_aniso_U_33
_atom_site_aniso_U_23
_atom_site_aniso_U_13
_atom_site_aniso_U_12
Pt1 0.01682(9) 0.01654(9) 0.01679(9) 0.00154(6) -0.00632(6) -0.00067(6)
N1 0.0156(16) 0.0175(17) 0.0210(17) -0.0014(13) -0.0048(13) -0.0014(13)
N2 0.0208(17) 0.0198(18) 0.0191(16) 0.0014(13) -0.0068(14) -0.0012(14)
N3 0.0226(17) 0.0186(18) 0.0149(16) 0.0018(13) -0.0020(13) -0.0022(14)
O1 0.0247(16) 0.0308(17) 0.0248(16) -0.0023(13) -0.0042(13) 0.0011(13)
O2 0.0285(16) 0.0354(18) 0.0227(15) 0.0035(13) -0.0093(13) -0.0118(14)
O3 0.0399(19) 0.0226(17) 0.0384(19) -0.0048(14) -0.0179(15) -0.0010(14)
C1 0.029(2) 0.021(2) 0.0163(19) 0.0000(16) -0.0072(16) -0.0056(17)
C2 0.027(2) 0.027(2) 0.0132(18) -0.0059(16) -0.0052(16) -0.0042(18)
C3 0.030(2) 0.032(2) 0.025(2) 0.0009(19) -0.0078(19) -0.006(2)
C4 0.025(2) 0.024(2) 0.027(2) 0.0031(17) -0.0138(18) -0.0037(18)
C5 0.020(2) 0.026(2) 0.029(2) 0.0038(18) -0.0129(17) -0.0042(17)
C6 0.033(3) 0.026(2) 0.035(3) -0.001(2) -0.009(2) -0.007(2)
C7 0.023(2) 0.019(2) 0.024(2) 0.0062(16) -0.0103(17) -0.0016(17)
C8 0.017(2) 0.022(2) 0.022(2) -0.0024(17) 0.0011(16) 0.0006(16)
C9 0.031(2) 0.024(2) 0.028(2) 0.0066(18) -0.0038(19) -0.0038(19)
C10 0.020(2) 0.017(2) 0.0189(19) 0.0004(16) -0.0053(16) -0.0009(16)
C11 0.022(2) 0.029(2) 0.019(2) 0.0003(17) -0.0078(16) -0.0074(18)
C12 0.039(3) 0.035(3) 0.051(3) 0.013(2) -0.026(2) -0.009(2)
C13 0.041(3) 0.050(3) 0.027(2) -0.007(2) -0.012(2) -0.018(2)
C14 0.023(2) 0.044(3) 0.029(2) 0.003(2) -0.0051(18) -0.010(2)
C21 0.019(2) 0.018(2) 0.035(2) 0.0016(18) -0.0084(18) 0.0012(16)
C22 0.021(2) 0.026(2) 0.034(2) -0.0059(19) -0.0036(18) 0.0018(18)
C23 0.025(2) 0.031(2) 0.023(2) -0.0071(18) -0.0004(17) -0.0057(19)
C24 0.024(2) 0.023(2) 0.022(2) -0.0020(17) -0.0044(16) -0.0045(17)
C25 0.0183(19) 0.020(2) 0.0210(19) -0.0008(16) -0.0077(15) -0.0042(16)
C26 0.022(2) 0.019(2) 0.0220(19) -0.0024(16) -0.0104(16) -0.0026(16)
C27 0.025(2) 0.024(2) 0.0168(19) 0.0019(16) -0.0096(16) -0.0031(17)
C28 0.031(2) 0.021(2) 0.029(2) 0.0044(18) -0.0160(19) 0.0001(18)
C29 0.025(2) 0.023(2) 0.026(2) -0.0027(17) -0.0112(17) 0.0057(18)
C30 0.020(2) 0.021(2) 0.023(2) -0.0009(16) -0.0070(16) 0.0009(16)
C99 0.033(3) 0.042(3) 0.028(2) -0.006(2) -0.011(2) -0.012(2)
F1 0.059(2) 0.061(2) 0.0370(17) -0.0240(15) -0.0110(15) -0.0097(17)
F2 0.066(2) 0.0265(15) 0.0478(18) 0.0084(13) -0.0229(16) -0.0159(14)
F3 0.0423(18) 0.072(2) 0.0518(19) -0.0100(17) -0.0148(15) -0.0281(17)
S1 0.0223(5) 0.0241(6) 0.0248(5) 0.0063(4) -0.0069(4) 0.0014(4)
O4 0.0368(19) 0.0326(19) 0.0297(17) -0.0037(14) -0.0043(14) -0.0092(15)
O5 0.0226(16) 0.0253(17) 0.0426(19) 0.0083(14) -0.0076(14) -0.0010(13)
O6 0.039(2) 0.053(2) 0.043(2) 0.0205(18) -0.0176(17) 0.0100(18)

loop_
_atom_type_symbol
_atom_type_description
_atom_type_scat_dispersion_real
_atom_type_scat_dispersion_imag
_atom_type_scat_source
C C 0.0033 0.0016 'International Tables Vol C Tables 4.2.6.8 and 6.1.1.4'
H H 0.0000 0.0000 'International Tables Vol C Tables 4.2.6.8 and 6.1.1.4'
N N 0.0061 0.0033 'International Tables Vol C Tables 4.2.6.8 and 6.1.1.4'
O O 0.0106 0.0060 'International Tables Vol C Tables 4.2.6.8 and 6.1.1.4'
F F 0.0171 0.0103 'International Tables Vol C Tables 4.2.6.8 and 6.1.1.4'
S S 0.1246 0.1234 'International Tables Vol C Tables 4.2.6.8 and 6.1.1.4'
Pt Pt -1.7033 8.3905 'International Tables Vol C Tables 4.2.6.8 and 6.1.1.4'

loop_
_geom_angle_atom_site_label_1
_geom_angle_atom_site_label_2
_geom_angle_atom_site_label_3
_geom_angle
C10 Pt1 C7 98.63(17)
C10 Pt1 C1 93.10(16)
C7 Pt1 C1 87.50(17)
C10 Pt1 C4 178.29(15)
C7 Pt1 C4 83.03(17)
C1 Pt1 C4 87.33(17)
C10 Pt1 N1 90.10(14)
C7 Pt1 N1 97.99(15)
C1 Pt1 N1 173.16(14)
C4 Pt1 N1 89.29(15)
C10 Pt1 N2 83.80(15)
C7 Pt1 N2 174.65(14)
C1 Pt1 N2 97.15(15)
C4 Pt1 N2 94.51(15)
N1 Pt1 N2 77.18(13)
C21 N1 C25 119.0(3)
C21 N1 Pt1 125.4(3)
C25 N1 Pt1 115.5(3)
C30 N2 C26 119.7(4)
C30 N2 Pt1 125.1(3)
C26 N2 Pt1 115.1(3)
C10 N3 C11 174.0(4)
C2 C1 Pt1 113.2(3)
O1 C2 C3 120.4(4)
O1 C2 C1 120.8(4)
C3 C2 C1 118.7(4)
C5 C4 Pt1 111.6(3)
O2 C5 C4 121.9(4)
O2 C5 C6 120.0(4)
C4 C5 C6 118.1(4)
C8 C7 Pt1 119.5(3)
O3 C8 C9 122.2(4)
O3 C8 C7 123.9(4)
C9 C8 C7 113.9(4)
N3 C10 Pt1 165.3(4)
N3 C11 C13 108.0(3)
N3 C11 C14 106.9(3)
C13 C11 C14 111.2(4)
N3 C11 C12 106.5(4)
C13 C11 C12 112.6(4)
C14 C11 C12 111.4(4)
N1 C21 C22 121.9(4)
C23 C22 C21 119.5(4)
C22 C23 C24 119.2(4)
C23 C24 C25 119.5(4)
N1 C25 C24 120.9(4)
N1 C25 C26 115.9(3)
C24 C25 C26 123.2(4)
N2 C26 C27 120.8(4)
N2 C26 C25 116.2(4)
C27 C26 C25 123.0(4)
C28 C27 C26 119.1(4)
C27 C28 C29 119.3(4)
C30 C29 C28 119.2(4)
N2 C30 C29 121.9(4)
F1 C99 F3 107.8(4)
F1 C99 F2 107.3(4)
F3 C99 F2 107.3(4)
F1 C99 S1 111.6(4)
F3 C99 S1 111.0(4)
F2 C99 S1 111.6(3)
O6 S1 O5 115.1(2)
O6 S1 O4 115.2(2)
O5 S1 O4 115.1(2)
O6 S1 C99 102.8(2)
O5 S1 C99 103.4(2)
O4 S1 C99 102.6(2)

loop_
_geom_bond_atom_site_label_1
_geom_bond_atom_site_label_2
_geom_bond_distance
Pt1 C10 2.023(4)
Pt1 C7 2.069(4)
Pt1 C1 2.091(4)
Pt1 C4 2.100(4)
Pt1 N1 2.127(3)
Pt1 N2 2.147(3)
N1 C21 1.348(5)
N1 C25 1.360(5)
N2 C30 1.342(5)
N2 C26 1.350(5)
N3 C10 1.145(5)
N3 C11 1.471(5)
O1 C2 1.227(5)
O2 C5 1.224(5)
O3 C8 1.212(5)
C1 C2 1.501(6)
C2 C3 1.499(6)
C4 C5 1.478(6)
C5 C6 1.512(6)
C7 C8 1.509(6)
C8 C9 1.499(6)
C11 C13 1.517(6)
C11 C14 1.523(6)
C11 C12 1.525(6)
C21 C22 1.376(6)
C22 C23 1.374(6)
C23 C24 1.383(6)
C24 C25 1.386(6)
C25 C26 1.474(5)
C26 C27 1.398(6)
C27 C28 1.378(6)
C28 C29 1.386(6)
C29 C30 1.374(6)
C99 F1 1.333(5)
C99 F3 1.334(6)
C99 F2 1.338(6)
C99 S1 1.825(5)
S1 O6 1.432(3)
S1 O5 1.436(3)
S1 O4 1.441(3)

loop_
_geom_hbond_atom_site_label_D
_geom_hbond_atom_site_label_H
_geom_hbond_atom_site_label_A
_geom_hbond_distance_DH
_geom_hbond_distance_HA
_geom_hbond_distance_DA
_geom_hbond_angle_DHA
_geom_hbond_site_symmetry_A
C30 H30 O1 0.95 2.57 3.259(5) 129.6 2_766
C29 H29 O5 0.95 2.39 3.086(5) 130.3 2_766
C23 H23 O3 0.95 2.49 3.142(5) 125.5 2_677
C9 H9B O4 0.98 2.53 3.443(6) 154.6 2_676
C21 H21 O6 0.95 2.28 3.022(5) 134.9 2_676
